data_7150743
loop_
_publ_author_name
'Wipf, Peter'
'Mo, Tingting'
'Geib, Steven J.'
'Caridha, Diana'
'Dow, Geoffrey S.'
'Gerena, Lucia'
'Roncal, Norma'
'Milner, Erin E.'

_publ_section_title
;
 Synthesis and biological evaluation of the first pentafluorosulfanyl
 analogs of mefloquine
;
_journal_issue 20
_journal_name_full 'Organic &amp; Biomolecular Chemistry'
_journal_page_first 4163
_journal_page_last 4165
_journal_paper_doi 10.1039/b911483a
_journal_volume 7
_journal_year 2009
_chemical_formula_moiety 'C16 H16 F8 N2 O S, C H4 O'
_chemical_formula_sum 'C17 H20 F8 N2 O2 S'
_chemical_formula_weight 468.41
_chemical_name_systematic
;
?
;
_space_group_IT_number 15
_symmetry_cell_setting monoclinic
_symmetry_space_group_name_Hall '-C 2yc'
_symmetry_space_group_name_H-M 'C 1 2/c 1'
_atom_sites_solution_hydrogens geom
_atom_sites_solution_primary direct
_atom_sites_solution_secondary difmap
_audit_creation_method SHELXL-97
_cell_angle_alpha 90.00
_cell_angle_beta 109.994(3)
_cell_angle_gamma 90.00
_cell_formula_units_Z 16
_cell_length_a 21.098(3)
_cell_length_b 23.909(3)
_cell_length_c 17.404(2)
_cell_measurement_reflns_used 5879
_cell_measurement_temperature 203(2)
_cell_measurement_theta_max 21.57
_cell_measurement_theta_min 2.49
_cell_volume 8250.0(18)
_computing_cell_refinement 'Bruker SMART'
_computing_data_collection 'Bruker SMART'
_computing_data_reduction 'Bruker SAINT'
_computing_molecular_graphics 'Bruker SHELXTL'
_computing_publication_material 'Bruker SHELXTL'
_computing_structure_refinement 'SHELXL-97 (Sheldrick, 1997)'
_computing_structure_solution 'SHELXS-97 (Sheldrick, 1990)'
_diffrn_ambient_temperature 203(2)
_diffrn_measured_fraction_theta_full 0.999
_diffrn_measured_fraction_theta_max 0.999
_diffrn_measurement_device_type 'Bruker Smart Apex CCD'
_diffrn_measurement_method 'omega scans'
_diffrn_radiation_monochromator graphite
_diffrn_radiation_source 'fine-focus sealed tube'
_diffrn_radiation_type MoKa
_diffrn_radiation_wavelength 0.71073
_diffrn_reflns_av_R_equivalents 0.0637
_diffrn_reflns_av_sigmaI/netI 0.0530
_diffrn_reflns_limit_h_max 27
_diffrn_reflns_limit_h_min -27
_diffrn_reflns_limit_k_max 31
_diffrn_reflns_limit_k_min -31
_diffrn_reflns_limit_l_max 22
_diffrn_reflns_limit_l_min -22
_diffrn_reflns_number 39637
_diffrn_reflns_theta_full 27.50
_diffrn_reflns_theta_max 27.50
_diffrn_reflns_theta_min 1.57
_exptl_absorpt_coefficient_mu 0.244
_exptl_absorpt_correction_T_max 0.9667
_exptl_absorpt_correction_T_min 0.9438
_exptl_absorpt_correction_type multi-scan
_exptl_absorpt_process_details 'Bruker Sadabs'
_exptl_crystal_colour colorless
_exptl_crystal_density_diffrn 1.508
_exptl_crystal_density_method 'not measured'
_exptl_crystal_description block
_exptl_crystal_F_000 3840
_exptl_crystal_size_max 0.24
_exptl_crystal_size_mid 0.14
_exptl_crystal_size_min 0.14
_refine_diff_density_max 0.405
_refine_diff_density_min -0.269
_refine_diff_density_rms 0.058
_refine_ls_extinction_method none
_refine_ls_goodness_of_fit_ref 1.006
_refine_ls_hydrogen_treatment mixed
_refine_ls_matrix_type full
_refine_ls_number_parameters 567
_refine_ls_number_reflns 9475
_refine_ls_number_restraints 0
_refine_ls_restrained_S_all 1.006
_refine_ls_R_factor_all 0.0900
_refine_ls_R_factor_gt 0.0551
_refine_ls_shift/su_max 0.001
_refine_ls_shift/su_mean 0.000
_refine_ls_structure_factor_coef Fsqd
_refine_ls_weighting_details 'calc w=1/[s^2^(Fo^2^)+(0.0780P)^2^+0.0000P] where P=(Fo^2^+2Fc^2^)/3'
_refine_ls_weighting_scheme calc
_refine_ls_wR_factor_gt 0.1342
_refine_ls_wR_factor_ref 0.1508
_reflns_number_gt 6120
_reflns_number_total 9475
_reflns_threshold_expression >2sigma(I)
_cod_data_source_file b911483a.txt
_cod_data_source_block compound_3
_cod_depositor_comments
;
The following automatic conversions were performed:
'_symmetry_cell_setting' value 'Monoclinic' changed to 'monoclinic'
according to '/home/saulius/struct/CIF-dictionaries/cif_core.dic'
dictionary named 'cif_core.dic' version 2.4.1 from 2010-06-29.

Automatic conversion script
Id: cif_fix_enum 1527 2010-12-29 10:47:43Z saulius 
;
_cod_original_cell_volume 8250.2(18)
_cod_original_sg_symbol_H-M 'C 2/c'
_cod_database_code 7150743

loop_
_symmetry_equiv_pos_as_xyz
'x, y, z'
'-x, y, -z+1/2'
'x+1/2, y+1/2, z'
'-x+1/2, y+1/2, -z+1/2'
'-x, -y, -z'
'x, -y, z-1/2'
'-x+1/2, -y+1/2, -z'
'x+1/2, -y+1/2, z-1/2'

loop_
_atom_site_label
_atom_site_type_symbol
_atom_site_fract_x
_atom_site_fract_y
_atom_site_fract_z
_atom_site_U_iso_or_equiv
_atom_site_adp_type
_atom_site_occupancy
_atom_site_symmetry_multiplicity
_atom_site_calc_flag
_atom_site_refinement_flags
_atom_site_disorder_assembly
_atom_site_disorder_group
S1 S 0.35945(3) 0.12643(3) 0.65187(4) 0.05068(19) Uani 1 1 d . . .
O1 O 0.55084(9) -0.17628(7) 0.65299(12) 0.0426(4) Uani 1 1 d . . .
H1O H 0.5759(15) -0.1726(12) 0.6972(19) 0.063(10) Uiso 1 1 d . . .
N1 N 0.56436(9) 0.03237(7) 0.61676(12) 0.0391(4) Uani 1 1 d . . .
F1 F 0.29281(8) 0.10032(7) 0.59183(12) 0.0782(5) Uani 1 1 d . . .
C1 C 0.50471(11) 0.02304(9) 0.62964(13) 0.0343(5) Uani 1 1 d . . .
N2 N 0.40879(10) -0.20605(8) 0.57854(12) 0.0383(4) Uani 1 1 d . . .
H2N H 0.4367(12) -0.2323(10) 0.5927(14) 0.035(6) Uiso 1 1 d . . .
C2 C 0.46756(11) 0.07086(9) 0.63578(14) 0.0373(5) Uani 1 1 d . . .
H2A H 0.4842 0.1068 0.6317 0.045 Uiso 1 1 calc R . .
F2 F 0.34209(10) 0.10334(7) 0.72682(12) 0.0784(5) Uani 1 1 d . . .
S2 S 0.13782(4) 0.12947(3) 0.27608(4) 0.05277(19) Uani 1 1 d . . .
O2 O -0.03462(9) -0.17867(6) 0.11356(11) 0.0430(4) Uani 1 1 d . . .
H2O H -0.0643(15) -0.1713(11) 0.1300(17) 0.053(9) Uiso 1 1 d . . .
F3 F 0.31767(8) 0.18056(7) 0.65547(13) 0.0769(5) Uani 1 1 d . . .
C3 C 0.40745(11) 0.06464(9) 0.64770(14) 0.0381(5) Uani 1 1 d . . .
N3 N -0.05734(9) 0.02882(7) 0.06134(12) 0.0385(4) Uani 1 1 d . . .
O3 O 0.63688(9) -0.16719(9) 0.80615(12) 0.0548(5) Uani 1 1 d . . .
H3O H 0.6257(16) -0.1839(13) 0.839(2) 0.074(11) Uiso 1 1 d . . .
F4 F 0.42346(9) 0.15667(7) 0.71254(12) 0.0745(5) Uani 1 1 d . . .
C4 C 0.38215(11) 0.01150(10) 0.65593(15) 0.0411(5) Uani 1 1 d . . .
H4A H 0.3407 0.0081 0.6645 0.049 Uiso 1 1 calc R . .
N4 N 0.10856(10) -0.20437(8) 0.17555(13) 0.0394(5) Uani 1 1 d . . .
H4N H 0.0815(12) -0.2299(10) 0.1622(14) 0.034(6) Uiso 1 1 d . . .
O4 O 0.13456(9) -0.16511(9) 0.32632(13) 0.0553(5) Uani 1 1 d . . .
H4O H 0.1279(13) -0.1827(12) 0.2801(18) 0.057(9) Uiso 1 1 d . . .
F5 F 0.37410(9) 0.15388(7) 0.57760(12) 0.0755(5) Uani 1 1 d . . .
C5 C 0.41813(11) -0.03524(10) 0.65140(14) 0.0399(5) Uani 1 1 d . . .
H5A H 0.4015 -0.0707 0.6581 0.048 Uiso 1 1 calc R . .
C6 C 0.48015(11) -0.03110(9) 0.63682(13) 0.0338(5) Uani 1 1 d . . .
F6 F 0.66327(9) 0.04438(8) 0.55421(13) 0.0859(6) Uani 1 1 d . . .
C7 C 0.52000(11) -0.07788(9) 0.62993(13) 0.0347(5) Uani 1 1 d . . .
F7 F 0.71274(8) 0.01018(9) 0.67134(12) 0.0868(6) Uani 1 1 d . . .
C8 C 0.57956(11) -0.06757(9) 0.61731(14) 0.0390(5) Uani 1 1 d . . .
H8A H 0.6072 -0.0974 0.6129 0.047 Uiso 1 1 calc R . .
F8 F 0.68744(9) -0.04195(7) 0.56751(13) 0.0815(6) Uani 1 1 d . . .
C9 C 0.59884(11) -0.01209(9) 0.61100(14) 0.0376(5) Uani 1 1 d . . .
F9 F 0.20738(7) 0.10274(7) 0.28056(10) 0.0652(4) Uani 1 1 d . . .
C10 C 0.49753(11) -0.13716(9) 0.63720(14) 0.0366(5) Uani 1 1 d . . .
H10A H 0.4798 -0.1386 0.6830 0.044 Uiso 1 1 calc R . .
F10 F 0.14957(10) 0.10747(7) 0.36508(10) 0.0769(5) Uani 1 1 d . . .
C11 C 0.44135(12) -0.15607(9) 0.55880(14) 0.0378(5) Uani 1 1 d . . .
H11A H 0.4071 -0.1259 0.5428 0.045 Uiso 1 1 calc R . .
F11 F 0.17787(9) 0.18387(7) 0.31593(12) 0.0801(6) Uani 1 1 d . . .
C12 C 0.35408(13) -0.22727(11) 0.50643(16) 0.0523(7) Uani 1 1 d . . .
H12A H 0.3170 -0.2001 0.4911 0.063 Uiso 1 1 calc R . .
H12B H 0.3369 -0.2622 0.5211 0.063 Uiso 1 1 calc R . .
F12 F 0.07193(9) 0.15978(7) 0.27540(14) 0.0909(7) Uani 1 1 d . . .
C13 C 0.37587(15) -0.23782(11) 0.43331(17) 0.0573(7) Uani 1 1 d . . .
H13A H 0.4080 -0.2690 0.4453 0.069 Uiso 1 1 calc R . .
H13B H 0.3365 -0.2483 0.3861 0.069 Uiso 1 1 calc R . .
F13 F 0.13075(10) 0.15478(7) 0.19006(11) 0.0795(6) Uani 1 1 d . . .
C14 C 0.40844(16) -0.18616(12) 0.41274(16) 0.0622(8) Uani 1 1 d . . .
H14A H 0.3746 -0.1565 0.3934 0.075 Uiso 1 1 calc R . .
H14B H 0.4260 -0.1949 0.3688 0.075 Uiso 1 1 calc R . .
F14 F -0.15940(9) 0.03797(8) -0.08143(11) 0.0823(6) Uani 1 1 d . . .
C15 C 0.46581(15) -0.16577(11) 0.48774(15) 0.0535(7) Uani 1 1 d . . .
H15A H 0.5021 -0.1936 0.5031 0.064 Uiso 1 1 calc R . .
H15B H 0.4841 -0.1308 0.4746 0.064 Uiso 1 1 calc R . .
F15 F -0.20477(8) -0.00604(11) -0.00889(12) 0.0957(7) Uani 1 1 d . . .
C16 C 0.66515(12) 0.00018(11) 0.60033(18) 0.0492(6) Uani 1 1 d . . .
F16 F -0.17111(9) -0.04885(8) -0.09326(12) 0.0887(6) Uani 1 1 d . . .
C17 C 0.00136(11) 0.02211(9) 0.12626(13) 0.0359(5) Uani 1 1 d . . .
C18 C 0.03547(12) 0.07105(9) 0.16363(15) 0.0408(5) Uani 1 1 d . . .
H18A H 0.0188 0.1064 0.1427 0.049 Uiso 1 1 calc R . .
C19 C 0.09265(11) 0.06668(9) 0.23027(14) 0.0385(5) Uani 1 1 d . . .
C20 C 0.11768(11) 0.01462(9) 0.26380(14) 0.0389(5) Uani 1 1 d . . .
H20A H 0.1566 0.0126 0.3107 0.047 Uiso 1 1 calc R . .
C21 C 0.08554(11) -0.03316(9) 0.22841(14) 0.0385(5) Uani 1 1 d . . .
H21A H 0.1026 -0.0680 0.2514 0.046 Uiso 1 1 calc R . .
C22 C 0.02695(11) -0.03128(9) 0.15758(14) 0.0341(5) Uani 1 1 d . . .
C23 C -0.00855(11) -0.07936(9) 0.11660(13) 0.0344(5) Uani 1 1 d . . .
C24 C -0.06662(11) -0.07159(9) 0.05188(14) 0.0389(5) Uani 1 1 d . . .
H24A H -0.0916 -0.1024 0.0238 0.047 Uiso 1 1 calc R . .
C25 C -0.08855(11) -0.01678(9) 0.02789(14) 0.0372(5) Uani 1 1 d . . .
C26 C 0.01605(11) -0.13777(9) 0.14622(14) 0.0352(5) Uani 1 1 d . . .
H26A H 0.0288 -0.1383 0.2065 0.042 Uiso 1 1 calc R . .
C27 C 0.07809(11) -0.15531(9) 0.12471(14) 0.0372(5) Uani 1 1 d . . .
H27A H 0.1112 -0.1244 0.1411 0.045 Uiso 1 1 calc R . .
C28 C 0.16914(12) -0.22442(11) 0.15917(18) 0.0528(7) Uani 1 1 d . . .
H28A H 0.1858 -0.2584 0.1912 0.063 Uiso 1 1 calc R . .
H28B H 0.2046 -0.1960 0.1776 0.063 Uiso 1 1 calc R . .
C29 C 0.15614(14) -0.23687(11) 0.07048(18) 0.0579(7) Uani 1 1 d . . .
H29A H 0.1251 -0.2686 0.0534 0.069 Uiso 1 1 calc R . .
H29B H 0.1986 -0.2472 0.0629 0.069 Uiso 1 1 calc R . .
C30 C 0.12599(15) -0.18664(12) 0.01792(18) 0.0596(7) Uani 1 1 d . . .
H30A H 0.1140 -0.1967 -0.0399 0.071 Uiso 1 1 calc R . .
H30B H 0.1595 -0.1565 0.0297 0.071 Uiso 1 1 calc R . .
C31 C 0.06288(13) -0.16583(11) 0.03400(15) 0.0480(6) Uani 1 1 d . . .
H31A H 0.0470 -0.1311 0.0035 0.058 Uiso 1 1 calc R . .
H31B H 0.0270 -0.1938 0.0146 0.058 Uiso 1 1 calc R . .
C32 C -0.15605(12) -0.00781(11) -0.03882(16) 0.0467(6) Uani 1 1 d . . .
C33 C 0.70559(15) -0.15559(18) 0.8373(2) 0.0904(12) Uani 1 1 d . . .
H33A H 0.7176 -0.1313 0.7998 0.136 Uiso 1 1 calc R . .
H33B H 0.7309 -0.1902 0.8440 0.136 Uiso 1 1 calc R . .
H33C H 0.7163 -0.1372 0.8899 0.136 Uiso 1 1 calc R . .
C34 C 0.20084(15) -0.14757(17) 0.3621(2) 0.0851(11) Uani 1 1 d . . .
H34A H 0.2125 -0.1227 0.3250 0.128 Uiso 1 1 calc R . .
H34B H 0.2305 -0.1798 0.3738 0.128 Uiso 1 1 calc R . .
H34C H 0.2058 -0.1279 0.4126 0.128 Uiso 1 1 calc R . .

loop_
_atom_site_aniso_label
_atom_site_aniso_U_11
_atom_site_aniso_U_22
_atom_site_aniso_U_33
_atom_site_aniso_U_23
_atom_site_aniso_U_13
_atom_site_aniso_U_12
S1 0.0448(4) 0.0417(3) 0.0711(5) -0.0017(3) 0.0270(3) 0.0098(3)
O1 0.0448(10) 0.0317(8) 0.0469(11) 0.0025(7) 0.0101(8) 0.0079(7)
N1 0.0353(10) 0.0346(10) 0.0506(12) 0.0008(9) 0.0190(9) 0.0002(8)
F1 0.0397(9) 0.0689(11) 0.1130(15) -0.0105(10) 0.0095(9) 0.0135(8)
C1 0.0333(11) 0.0339(11) 0.0365(12) -0.0012(9) 0.0128(9) -0.0004(9)
N2 0.0344(10) 0.0306(10) 0.0449(11) 0.0028(8) 0.0072(8) 0.0027(8)
C2 0.0370(12) 0.0315(11) 0.0451(13) 0.0006(10) 0.0163(10) 0.0023(9)
F2 0.0959(14) 0.0696(11) 0.0964(14) 0.0033(10) 0.0673(12) 0.0222(10)
S2 0.0529(4) 0.0396(3) 0.0652(5) -0.0085(3) 0.0194(3) -0.0141(3)
O2 0.0377(9) 0.0301(8) 0.0645(12) -0.0041(7) 0.0219(9) -0.0058(7)
F3 0.0636(11) 0.0520(10) 0.1270(16) -0.0043(10) 0.0479(11) 0.0208(8)
C3 0.0369(12) 0.0353(11) 0.0428(13) -0.0025(10) 0.0146(10) 0.0075(9)
N3 0.0380(10) 0.0328(10) 0.0449(11) 0.0036(8) 0.0145(8) 0.0047(8)
O3 0.0378(10) 0.0746(13) 0.0520(12) 0.0073(10) 0.0155(8) -0.0023(9)
F4 0.0602(10) 0.0535(9) 0.1062(14) -0.0310(9) 0.0240(9) 0.0042(8)
C4 0.0332(12) 0.0418(12) 0.0515(14) -0.0002(11) 0.0189(10) 0.0013(10)
N4 0.0317(10) 0.0323(10) 0.0559(13) 0.0044(9) 0.0171(9) 0.0000(8)
O4 0.0380(10) 0.0706(13) 0.0559(12) -0.0064(10) 0.0142(8) -0.0037(9)
F5 0.0887(13) 0.0571(10) 0.0957(13) 0.0291(9) 0.0510(11) 0.0320(9)
C5 0.0379(12) 0.0365(12) 0.0473(14) 0.0000(10) 0.0170(10) -0.0033(10)
C6 0.0344(11) 0.0316(11) 0.0349(12) -0.0001(9) 0.0111(9) 0.0000(9)
F6 0.0600(11) 0.0794(12) 0.1376(17) 0.0496(12) 0.0584(11) 0.0154(9)
C7 0.0353(12) 0.0317(11) 0.0358(12) -0.0001(9) 0.0105(9) 0.0013(9)
F7 0.0379(9) 0.1261(17) 0.0926(14) -0.0138(12) 0.0177(9) -0.0094(10)
C8 0.0369(12) 0.0338(11) 0.0475(14) 0.0001(10) 0.0161(10) 0.0058(9)
F8 0.0722(12) 0.0675(11) 0.1335(17) -0.0158(11) 0.0723(12) -0.0004(9)
C9 0.0348(12) 0.0357(12) 0.0439(13) -0.0004(10) 0.0156(10) 0.0018(9)
F9 0.0451(9) 0.0617(10) 0.0872(12) -0.0054(8) 0.0207(8) -0.0163(8)
C10 0.0399(12) 0.0308(11) 0.0387(12) 0.0033(9) 0.0127(10) 0.0040(9)
F10 0.1038(14) 0.0734(11) 0.0567(11) -0.0212(8) 0.0315(10) -0.0371(10)
C11 0.0441(13) 0.0275(10) 0.0386(12) 0.0040(9) 0.0101(10) 0.0044(9)
F11 0.0802(13) 0.0512(10) 0.0980(14) -0.0189(9) 0.0165(10) -0.0288(9)
C12 0.0418(14) 0.0469(14) 0.0558(16) -0.0020(12) 0.0009(12) -0.0003(11)
F12 0.0670(12) 0.0512(10) 0.152(2) -0.0435(11) 0.0348(12) -0.0052(9)
C13 0.0579(17) 0.0507(15) 0.0491(16) -0.0122(12) -0.0001(13) 0.0013(13)
F13 0.0951(14) 0.0531(10) 0.0764(12) 0.0155(8) 0.0116(10) -0.0283(9)
C14 0.085(2) 0.0596(17) 0.0379(15) -0.0021(12) 0.0155(14) 0.0028(16)
F14 0.0611(11) 0.0795(12) 0.0822(13) 0.0362(10) -0.0065(9) -0.0015(9)
C15 0.0741(19) 0.0489(15) 0.0404(14) -0.0004(11) 0.0232(13) -0.0082(13)
F15 0.0380(9) 0.175(2) 0.0766(13) 0.0264(13) 0.0232(9) 0.0215(11)
C16 0.0370(13) 0.0447(14) 0.0703(18) 0.0038(13) 0.0241(13) 0.0043(11)
F16 0.0700(12) 0.0811(13) 0.0802(13) -0.0232(10) -0.0195(9) 0.0168(10)
C17 0.0357(12) 0.0338(11) 0.0416(13) 0.0009(9) 0.0177(10) 0.0026(9)
C18 0.0439(13) 0.0302(11) 0.0518(14) 0.0020(10) 0.0210(11) 0.0015(10)
C19 0.0388(12) 0.0350(11) 0.0446(13) -0.0047(10) 0.0179(10) -0.0065(10)
C20 0.0335(12) 0.0414(12) 0.0414(13) -0.0001(10) 0.0123(10) -0.0040(9)
C21 0.0372(12) 0.0347(11) 0.0444(13) 0.0039(10) 0.0152(10) 0.0012(9)
C22 0.0310(11) 0.0310(11) 0.0430(13) 0.0003(9) 0.0160(9) 0.0021(9)
C23 0.0332(11) 0.0325(11) 0.0407(12) -0.0003(9) 0.0167(9) -0.0008(9)
C24 0.0364(12) 0.0338(11) 0.0454(13) -0.0038(10) 0.0127(10) -0.0031(9)
C25 0.0331(11) 0.0378(12) 0.0418(13) 0.0021(10) 0.0142(10) 0.0041(9)
C26 0.0307(11) 0.0296(11) 0.0452(13) 0.0012(9) 0.0130(9) -0.0018(9)
C27 0.0369(12) 0.0276(10) 0.0494(14) 0.0014(10) 0.0179(10) -0.0008(9)
C28 0.0391(14) 0.0481(14) 0.078(2) 0.0054(13) 0.0286(13) 0.0082(11)
C29 0.0521(16) 0.0538(16) 0.080(2) -0.0063(14) 0.0381(15) 0.0017(13)
C30 0.0677(18) 0.0601(17) 0.0665(19) -0.0051(14) 0.0431(15) -0.0061(14)
C31 0.0537(15) 0.0456(14) 0.0480(15) 0.0030(11) 0.0219(12) 0.0039(12)
C32 0.0358(13) 0.0473(14) 0.0541(16) 0.0028(12) 0.0114(11) 0.0027(11)
C33 0.0427(17) 0.142(4) 0.087(3) 0.004(2) 0.0223(16) -0.015(2)
C34 0.0392(16) 0.118(3) 0.084(2) -0.005(2) 0.0022(15) 0.0001(18)

loop_
_atom_type_symbol
_atom_type_description
_atom_type_scat_dispersion_real
_atom_type_scat_dispersion_imag
_atom_type_scat_source
C C 0.0033 0.0016 'International Tables Vol C Tables 4.2.6.8 and 6.1.1.4'
H H 0.0000 0.0000 'International Tables Vol C Tables 4.2.6.8 and 6.1.1.4'
N N 0.0061 0.0033 'International Tables Vol C Tables 4.2.6.8 and 6.1.1.4'
O O 0.0106 0.0060 'International Tables Vol C Tables 4.2.6.8 and 6.1.1.4'
F F 0.0171 0.0103 'International Tables Vol C Tables 4.2.6.8 and 6.1.1.4'
S S 0.1246 0.1234 'International Tables Vol C Tables 4.2.6.8 and 6.1.1.4'

loop_
_geom_angle_atom_site_label_1
_geom_angle_atom_site_label_2
_geom_angle_atom_site_label_3
_geom_angle
_geom_angle_site_symmetry_1
_geom_angle_site_symmetry_3
_geom_angle_publ_flag
F1 S1 F2 90.17(12) . . ?
F1 S1 F5 90.11(11) . . ?
F2 S1 F5 175.57(9) . . ?
F1 S1 F4 175.81(9) . . ?
F2 S1 F4 89.69(11) . . ?
F5 S1 F4 89.71(11) . . ?
F1 S1 F3 88.12(9) . . ?
F2 S1 F3 87.89(10) . . ?
F5 S1 F3 87.70(9) . . ?
F4 S1 F3 87.69(9) . . ?
F1 S1 C3 92.00(10) . . ?
F2 S1 C3 92.24(10) . . ?
F5 S1 C3 92.17(10) . . ?
F4 S1 C3 92.19(10) . . ?
F3 S1 C3 179.83(12) . . ?
C10 O1 H1O 110(2) . . ?
C9 N1 C1 116.44(19) . . ?
N1 C1 C2 116.47(19) . . ?
N1 C1 C6 123.22(19) . . ?
C2 C1 C6 120.31(19) . . ?
C12 N2 C11 111.81(19) . . ?
C12 N2 H2N 105.0(16) . . ?
C11 N2 H2N 109.8(16) . . ?
C3 C2 C1 119.6(2) . . ?
C3 C2 H2A 120.2 . . ?
C1 C2 H2A 120.2 . . ?
F12 S2 F10 90.16(12) . . ?
F12 S2 F13 91.13(12) . . ?
F10 S2 F13 175.52(10) . . ?
F12 S2 F11 87.85(10) . . ?
F10 S2 F11 87.85(10) . . ?
F13 S2 F11 87.91(10) . . ?
F12 S2 F9 175.69(9) . . ?
F10 S2 F9 89.15(10) . . ?
F13 S2 F9 89.24(11) . . ?
F11 S2 F9 87.87(10) . . ?
F12 S2 C19 92.75(10) . . ?
F10 S2 C19 92.19(10) . . ?
F13 S2 C19 92.03(10) . . ?
F11 S2 C19 179.39(12) . . ?
F9 S2 C19 91.52(10) . . ?
C26 O2 H2O 106(2) . . ?
C2 C3 C4 121.4(2) . . ?
C2 C3 S1 118.75(17) . . ?
C4 C3 S1 119.87(17) . . ?
C25 N3 C17 116.51(18) . . ?
C33 O3 H3O 110(2) . . ?
C5 C4 C3 119.7(2) . . ?
C5 C4 H4A 120.2 . . ?
C3 C4 H4A 120.2 . . ?
C27 N4 C28 111.67(19) . . ?
C27 N4 H4N 107.8(16) . . ?
C28 N4 H4N 105.7(16) . . ?
C34 O4 H4O 112.3(18) . . ?
C4 C5 C6 121.1(2) . . ?
C4 C5 H5A 119.4 . . ?
C6 C5 H5A 119.4 . . ?
C1 C6 C5 117.85(19) . . ?
C1 C6 C7 117.69(19) . . ?
C5 C6 C7 124.5(2) . . ?
C8 C7 C6 118.11(19) . . ?
C8 C7 C10 120.8(2) . . ?
C6 C7 C10 121.05(19) . . ?
C7 C8 C9 119.3(2) . . ?
C7 C8 H8A 120.4 . . ?
C9 C8 H8A 120.4 . . ?
N1 C9 C8 125.3(2) . . ?
N1 C9 C16 114.6(2) . . ?
C8 C9 C16 120.1(2) . . ?
O1 C10 C7 112.59(18) . . ?
O1 C10 C11 107.34(17) . . ?
C7 C10 C11 111.69(18) . . ?
O1 C10 H10A 108.4 . . ?
C7 C10 H10A 108.4 . . ?
C11 C10 H10A 108.4 . . ?
N2 C11 C15 112.48(18) . . ?
N2 C11 C10 108.08(17) . . ?
C15 C11 C10 113.3(2) . . ?
N2 C11 H11A 107.6 . . ?
C15 C11 H11A 107.6 . . ?
C10 C11 H11A 107.6 . . ?
N2 C12 C13 113.5(2) . . ?
N2 C12 H12A 108.9 . . ?
C13 C12 H12A 108.9 . . ?
N2 C12 H12B 108.9 . . ?
C13 C12 H12B 108.9 . . ?
H12A C12 H12B 107.7 . . ?
C14 C13 C12 110.8(2) . . ?
C14 C13 H13A 109.5 . . ?
C12 C13 H13A 109.5 . . ?
C14 C13 H13B 109.5 . . ?
C12 C13 H13B 109.5 . . ?
H13A C13 H13B 108.1 . . ?
C13 C14 C15 110.5(2) . . ?
C13 C14 H14A 109.6 . . ?
C15 C14 H14A 109.6 . . ?
C13 C14 H14B 109.6 . . ?
C15 C14 H14B 109.6 . . ?
H14A C14 H14B 108.1 . . ?
C11 C15 C14 110.9(2) . . ?
C11 C15 H15A 109.5 . . ?
C14 C15 H15A 109.5 . . ?
C11 C15 H15B 109.5 . . ?
C14 C15 H15B 109.5 . . ?
H15A C15 H15B 108.1 . . ?
F6 C16 F7 106.2(2) . . ?
F6 C16 F8 106.8(2) . . ?
F7 C16 F8 105.9(2) . . ?
F6 C16 C9 113.3(2) . . ?
F7 C16 C9 111.2(2) . . ?
F8 C16 C9 112.9(2) . . ?
N3 C17 C18 117.23(19) . . ?
N3 C17 C22 122.6(2) . . ?
C18 C17 C22 120.1(2) . . ?
C19 C18 C17 119.5(2) . . ?
C19 C18 H18A 120.2 . . ?
C17 C18 H18A 120.2 . . ?
C18 C19 C20 121.4(2) . . ?
C18 C19 S2 119.41(18) . . ?
C20 C19 S2 119.15(18) . . ?
C21 C20 C19 119.9(2) . . ?
C21 C20 H20A 120.0 . . ?
C19 C20 H20A 120.0 . . ?
C20 C21 C22 121.2(2) . . ?
C20 C21 H21A 119.4 . . ?
C22 C21 H21A 119.4 . . ?
C21 C22 C17 117.8(2) . . ?
C21 C22 C23 124.3(2) . . ?
C17 C22 C23 117.9(2) . . ?
C24 C23 C22 118.3(2) . . ?
C24 C23 C26 120.82(19) . . ?
C22 C23 C26 120.85(19) . . ?
C23 C24 C25 119.0(2) . . ?
C23 C24 H24A 120.5 . . ?
C25 C24 H24A 120.5 . . ?
N3 C25 C24 125.6(2) . . ?
N3 C25 C32 115.0(2) . . ?
C24 C25 C32 119.2(2) . . ?
O2 C26 C23 112.05(18) . . ?
O2 C26 C27 107.61(17) . . ?
C23 C26 C27 112.89(18) . . ?
O2 C26 H26A 108.0 . . ?
C23 C26 H26A 108.0 . . ?
C27 C26 H26A 108.0 . . ?
N4 C27 C31 112.62(18) . . ?
N4 C27 C26 107.64(17) . . ?
C31 C27 C26 113.76(19) . . ?
N4 C27 H27A 107.5 . . ?
C31 C27 H27A 107.5 . . ?
C26 C27 H27A 107.5 . . ?
N4 C28 C29 113.3(2) . . ?
N4 C28 H28A 108.9 . . ?
C29 C28 H28A 108.9 . . ?
N4 C28 H28B 108.9 . . ?
C29 C28 H28B 108.9 . . ?
H28A C28 H28B 107.7 . . ?
C28 C29 C30 110.8(2) . . ?
C28 C29 H29A 109.5 . . ?
C30 C29 H29A 109.5 . . ?
C28 C29 H29B 109.5 . . ?
C30 C29 H29B 109.5 . . ?
H29A C29 H29B 108.1 . . ?
C29 C30 C31 111.0(2) . . ?
C29 C30 H30A 109.4 . . ?
C31 C30 H30A 109.4 . . ?
C29 C30 H30B 109.4 . . ?
C31 C30 H30B 109.4 . . ?
H30A C30 H30B 108.0 . . ?
C27 C31 C30 110.8(2) . . ?
C27 C31 H31A 109.5 . . ?
C30 C31 H31A 109.5 . . ?
C27 C31 H31B 109.5 . . ?
C30 C31 H31B 109.5 . . ?
H31A C31 H31B 108.1 . . ?
F15 C32 F14 107.6(2) . . ?
F15 C32 F16 106.3(2) . . ?
F14 C32 F16 105.1(2) . . ?
F15 C32 C25 111.2(2) . . ?
F14 C32 C25 114.0(2) . . ?
F16 C32 C25 112.1(2) . . ?
O3 C33 H33A 109.5 . . ?
O3 C33 H33B 109.5 . . ?
H33A C33 H33B 109.5 . . ?
O3 C33 H33C 109.5 . . ?
H33A C33 H33C 109.5 . . ?
H33B C33 H33C 109.5 . . ?
O4 C34 H34A 109.5 . . ?
O4 C34 H34B 109.5 . . ?
H34A C34 H34B 109.5 . . ?
O4 C34 H34C 109.5 . . ?
H34A C34 H34C 109.5 . . ?
H34B C34 H34C 109.5 . . ?

loop_
_geom_bond_atom_site_label_1
_geom_bond_atom_site_label_2
_geom_bond_distance
_geom_bond_site_symmetry_2
_geom_bond_publ_flag
S1 F1 1.5666(18) . ?
S1 F2 1.5708(18) . ?
S1 F5 1.5718(18) . ?
S1 F4 1.5767(18) . ?
S1 F3 1.5792(16) . ?
S1 C3 1.807(2) . ?
O1 C10 1.416(3) . ?
O1 H1O 0.78(3) . ?
N1 C9 1.311(3) . ?
N1 C1 1.370(3) . ?
C1 C2 1.411(3) . ?
C1 C6 1.416(3) . ?
N2 C12 1.474(3) . ?
N2 C11 1.476(3) . ?
N2 H2N 0.84(2) . ?
C2 C3 1.361(3) . ?
C2 H2A 0.9400 . ?
S2 F12 1.5640(19) . ?
S2 F10 1.5732(18) . ?
S2 F13 1.5739(19) . ?
S2 F11 1.5766(16) . ?
S2 F9 1.5781(17) . ?
S2 C19 1.811(2) . ?
O2 C26 1.416(3) . ?
O2 H2O 0.79(3) . ?
C3 C4 1.404(3) . ?
N3 C25 1.303(3) . ?
N3 C17 1.371(3) . ?
O3 C33 1.391(3) . ?
O3 H3O 0.79(3) . ?
C4 C5 1.368(3) . ?
C4 H4A 0.9400 . ?
N4 C27 1.478(3) . ?
N4 C28 1.481(3) . ?
N4 H4N 0.81(2) . ?
O4 C34 1.387(3) . ?
O4 H4O 0.88(3) . ?
C5 C6 1.419(3) . ?
C5 H5A 0.9400 . ?
C6 C7 1.429(3) . ?
F6 C16 1.320(3) . ?
C7 C8 1.370(3) . ?
C7 C10 1.513(3) . ?
F7 C16 1.321(3) . ?
C8 C9 1.403(3) . ?
C8 H8A 0.9400 . ?
F8 C16 1.321(3) . ?
C9 C16 1.502(3) . ?
C10 C11 1.538(3) . ?
C10 H10A 0.9900 . ?
C11 C15 1.512(4) . ?
C11 H11A 0.9900 . ?
C12 C13 1.515(4) . ?
C12 H12A 0.9800 . ?
C12 H12B 0.9800 . ?
C13 C14 1.515(4) . ?
C13 H13A 0.9800 . ?
C13 H13B 0.9800 . ?
C14 C15 1.525(4) . ?
C14 H14A 0.9800 . ?
C14 H14B 0.9800 . ?
F14 C32 1.311(3) . ?
C15 H15A 0.9800 . ?
C15 H15B 0.9800 . ?
F15 C32 1.302(3) . ?
F16 C32 1.325(3) . ?
C17 C18 1.411(3) . ?
C17 C22 1.420(3) . ?
C18 C19 1.362(3) . ?
C18 H18A 0.9400 . ?
C19 C20 1.399(3) . ?
C20 C21 1.363(3) . ?
C20 H20A 0.9400 . ?
C21 C22 1.417(3) . ?
C21 H21A 0.9400 . ?
C22 C23 1.423(3) . ?
C23 C24 1.364(3) . ?
C23 C26 1.517(3) . ?
C24 C25 1.405(3) . ?
C24 H24A 0.9400 . ?
C25 C32 1.514(3) . ?
C26 C27 1.538(3) . ?
C26 H26A 0.9900 . ?
C27 C31 1.521(3) . ?
C27 H27A 0.9900 . ?
C28 C29 1.502(4) . ?
C28 H28A 0.9800 . ?
C28 H28B 0.9800 . ?
C29 C30 1.512(4) . ?
C29 H29A 0.9800 . ?
C29 H29B 0.9800 . ?
C30 C31 1.534(4) . ?
C30 H30A 0.9800 . ?
C30 H30B 0.9800 . ?
C31 H31A 0.9800 . ?
C31 H31B 0.9800 . ?
C33 H33A 0.9700 . ?
C33 H33B 0.9700 . ?
C33 H33C 0.9700 . ?
C34 H34A 0.9700 . ?
C34 H34B 0.9700 . ?
C34 H34C 0.9700 . ?
